data_7106074
loop_
_publ_author_name
'Ahmed Al-Harbi'
'Wesley Sattler'
'Aaron Sattler'
'Gerard Parkin'

_publ_section_title
;
 Synthesis and Structural Characterization of
 Tris(2-oxo-1-t-butylimidazolyl) and Tris(2-oxo-1-methylbenzimidazolyl)
 hydroborato Complexes: A New Class of Tripodal Oxygen Donor Ligand
;
_journal_name_full Chem.Commun.
_journal_page_first 3123
_journal_paper_doi 10.1039/c0cc03943h
_journal_volume 47
_journal_year 2011
_chemical_formula_sum 'C50 H46 B2 Cl6 Fe N12 O6'
_chemical_formula_weight 1201.16
_chemical_name_systematic
;
?
;
_space_group_IT_number 2
_symmetry_cell_setting triclinic
_symmetry_space_group_name_Hall '-P 1'
_symmetry_space_group_name_H-M 'P -1'
_atom_sites_solution_hydrogens geom
_atom_sites_solution_primary direct
_atom_sites_solution_secondary difmap
_audit_creation_method SHELXL-97
_cell_angle_alpha 87.906(10)
_cell_angle_beta 69.479(10)
_cell_angle_gamma 72.277(10)
_cell_formula_units_Z 1
_cell_length_a 9.765(7)
_cell_length_b 11.496(8)
_cell_length_c 13.698(9)
_cell_measurement_reflns_used 4178
_cell_measurement_temperature 125(2)
_cell_measurement_theta_max 26.61
_cell_measurement_theta_min 2.32
_cell_volume 1367.5(16)
_computing_cell_refinement 'Bruker SAINT'
_computing_data_collection 'Bruker APEX2'
_computing_data_reduction 'Bruker SAINT'
_computing_molecular_graphics 'Bruker SHELXTL'
_computing_publication_material 'Bruker SHELXTL'
_computing_structure_refinement 'SHELXL-97 (Sheldrick, 2008)'
_computing_structure_solution 'SHELXS-97 (Sheldrick, 2008)'
_diffrn_ambient_temperature 125(2)
_diffrn_measured_fraction_theta_full 0.980
_diffrn_measured_fraction_theta_max 0.980
_diffrn_measurement_device_type 'Bruker APEX-II CCD'
_diffrn_measurement_method '\f and \w scans'
_diffrn_radiation_monochromator graphite
_diffrn_radiation_source 'fine-focus sealed tube'
_diffrn_radiation_type MoK\a
_diffrn_radiation_wavelength 0.71073
_diffrn_reflns_av_R_equivalents 0.0727
_diffrn_reflns_av_sigmaI/netI 0.1430
_diffrn_reflns_limit_h_max 13
_diffrn_reflns_limit_h_min -13
_diffrn_reflns_limit_k_max 16
_diffrn_reflns_limit_k_min -16
_diffrn_reflns_limit_l_max 18
_diffrn_reflns_limit_l_min -19
_diffrn_reflns_number 16628
_diffrn_reflns_theta_full 30.62
_diffrn_reflns_theta_max 30.62
_diffrn_reflns_theta_min 1.59
_exptl_absorpt_coefficient_mu 0.629
_exptl_absorpt_correction_T_max 0.9692
_exptl_absorpt_correction_T_min 0.9115
_exptl_absorpt_correction_type empirical
_exptl_absorpt_process_details sadabs
_exptl_crystal_colour colorless
_exptl_crystal_density_diffrn 1.458
_exptl_crystal_density_method 'not measured'
_exptl_crystal_description Block
_exptl_crystal_F_000 616
_exptl_crystal_size_max 0.15
_exptl_crystal_size_mid 0.10
_exptl_crystal_size_min 0.05
_refine_diff_density_max 0.478
_refine_diff_density_min -0.786
_refine_diff_density_rms 0.093
_refine_ls_extinction_method none
_refine_ls_goodness_of_fit_ref 1.000
_refine_ls_hydrogen_treatment mixed
_refine_ls_matrix_type full
_refine_ls_number_parameters 356
_refine_ls_number_reflns 8255
_refine_ls_number_restraints 0
_refine_ls_restrained_S_all 1.000
_refine_ls_R_factor_all 0.1569
_refine_ls_R_factor_gt 0.0670
_refine_ls_shift/su_max 0.000
_refine_ls_shift/su_mean 0.000
_refine_ls_structure_factor_coef Fsqd
_refine_ls_weighting_details 'calc w=1/[\s^2^(Fo^2^)+(0.0500P)^2^+0.0000P] where P=(Fo^2^+2Fc^2^)/3'
_refine_ls_weighting_scheme calc
_refine_ls_wR_factor_gt 0.1219
_refine_ls_wR_factor_ref 0.1527
_reflns_number_gt 4061
_reflns_number_total 8255
_reflns_threshold_expression >2sigma(I)
_cod_data_source_file C0CC03943H.TXT
_cod_data_source_block tofes10
_cod_depositor_comments
;
The following automatic conversions were performed:

'_symmetry_cell_setting' value 'Triclinic' changed to 'triclinic'
according to the built-in table from CIF Core dictionary named
'cif_core.dic' version 2.4.1 from 2010-06-29.

Automatic conversion script
Id: cif_fix_values 1646 2011-03-28 12:23:43Z adriana 
;
_cod_original_cell_volume 1367.6(16)
_cod_original_sg_symbol_H-M P-1
_cod_database_code 7106074

loop_
_symmetry_equiv_pos_as_xyz
'x, y, z'
'-x, -y, -z'

loop_
_atom_site_label
_atom_site_type_symbol
_atom_site_fract_x
_atom_site_fract_y
_atom_site_fract_z
_atom_site_U_iso_or_equiv
_atom_site_adp_type
_atom_site_occupancy
_atom_site_symmetry_multiplicity
_atom_site_calc_flag
_atom_site_refinement_flags
_atom_site_disorder_assembly
_atom_site_disorder_group
Fe Fe 0.5000 0.0000 0.5000 0.01870(17) Uani 1 2 d S . .
B B 0.7401(4) 0.1608(3) 0.2898(3) 0.0184(8) Uani 1 1 d . . .
H1 H 0.803(3) 0.203(3) 0.226(2) 0.011(8) Uiso 1 1 d . . .
O1 O 0.7311(2) -0.0101(2) 0.46887(17) 0.0209(5) Uani 1 1 d . . .
O2 O 0.4579(2) 0.18994(19) 0.49093(17) 0.0201(5) Uani 1 1 d . . .
O3 O 0.5522(3) -0.0212(2) 0.33674(17) 0.0234(5) Uani 1 1 d . . .
N11 N 0.8499(3) 0.0331(2) 0.2955(2) 0.0173(6) Uani 1 1 d . . .
N12 N 0.9638(3) -0.1363(2) 0.3564(2) 0.0219(6) Uani 1 1 d . . .
N21 N 0.6791(3) 0.2415(2) 0.3927(2) 0.0168(6) Uani 1 1 d . . .
N22 N 0.5410(3) 0.3300(2) 0.5538(2) 0.0191(6) Uani 1 1 d . . .
N31 N 0.6051(3) 0.1532(2) 0.2595(2) 0.0185(6) Uani 1 1 d . . .
N32 N 0.4051(3) 0.1055(3) 0.2503(2) 0.0289(7) Uani 1 1 d . . .
C11 C 0.9857(4) -0.2292(3) 0.4288(3) 0.0348(9) Uani 1 1 d . . .
H11A H 0.8885 -0.2177 0.4874 0.052 Uiso 1 1 calc R . .
H11B H 1.0643 -0.2221 0.4551 0.052 Uiso 1 1 calc R . .
H11C H 1.0190 -0.3105 0.3927 0.052 Uiso 1 1 calc R . .
C12 C 0.8366(4) -0.0340(3) 0.3814(2) 0.0182(7) Uani 1 1 d . . .
C13 C 1.0594(4) -0.1350(3) 0.2540(3) 0.0225(7) Uani 1 1 d . . .
C14 C 0.9879(3) -0.0288(3) 0.2159(2) 0.0167(7) Uani 1 1 d . . .
C15 C 1.0556(4) -0.0033(3) 0.1140(3) 0.0228(7) Uani 1 1 d . . .
H15A H 1.0077 0.0682 0.0866 0.027 Uiso 1 1 calc R . .
C16 C 1.1966(4) -0.0856(3) 0.0526(3) 0.0305(9) Uani 1 1 d . . .
H16A H 1.2454 -0.0692 -0.0174 0.037 Uiso 1 1 calc R . .
C17 C 1.2665(4) -0.1904(3) 0.0914(3) 0.0321(9) Uani 1 1 d . . .
H17A H 1.3620 -0.2450 0.0475 0.039 Uiso 1 1 calc R . .
C18 C 1.2002(4) -0.2174(3) 0.1929(3) 0.0275(8) Uani 1 1 d . . .
H18A H 1.2484 -0.2891 0.2199 0.033 Uiso 1 1 calc R . .
C21 C 0.4261(4) 0.3538(3) 0.6585(3) 0.0278(8) Uani 1 1 d . . .
H21A H 0.3683 0.2951 0.6697 0.042 Uiso 1 1 calc R . .
H21B H 0.3554 0.4373 0.6668 0.042 Uiso 1 1 calc R . .
H21C H 0.4770 0.3451 0.7098 0.042 Uiso 1 1 calc R . .
C22 C 0.5520(4) 0.2475(3) 0.4798(2) 0.0182(7) Uani 1 1 d . . .
C23 C 0.6584(4) 0.3819(3) 0.5137(3) 0.0190(7) Uani 1 1 d . . .
C24 C 0.7471(4) 0.3244(3) 0.4131(2) 0.0180(7) Uani 1 1 d . . .
C25 C 0.8774(4) 0.3542(3) 0.3527(3) 0.0224(7) Uani 1 1 d . . .
H25A H 0.9402 0.3143 0.2852 0.027 Uiso 1 1 calc R . .
C26 C 0.9123(4) 0.4455(3) 0.3952(3) 0.0265(8) Uani 1 1 d . . .
H26A H 1.0014 0.4671 0.3561 0.032 Uiso 1 1 calc R . .
C27 C 0.8200(4) 0.5051(3) 0.4931(3) 0.0272(8) Uani 1 1 d . . .
H27A H 0.8451 0.5688 0.5182 0.033 Uiso 1 1 calc R . .
C28 C 0.6916(4) 0.4737(3) 0.5554(3) 0.0234(7) Uani 1 1 d . . .
H28A H 0.6296 0.5131 0.6231 0.028 Uiso 1 1 calc R . .
C31 C 0.2915(5) 0.0418(4) 0.2683(3) 0.0461(11) Uani 1 1 d . . .
H31A H 0.3189 -0.0315 0.3050 0.069 Uiso 1 1 calc R . .
H31B H 0.2893 0.0178 0.2010 0.069 Uiso 1 1 calc R . .
H31C H 0.1897 0.0962 0.3109 0.069 Uiso 1 1 calc R . .
C32 C 0.5250(4) 0.0707(3) 0.2870(2) 0.0219(7) Uani 1 1 d . . .
C33 C 0.4036(4) 0.2147(4) 0.2036(3) 0.0306(9) Uani 1 1 d . . .
C34 C 0.5281(4) 0.2459(3) 0.2113(2) 0.0225(7) Uani 1 1 d . . .
C35 C 0.5553(4) 0.3532(3) 0.1744(3) 0.0274(8) Uani 1 1 d . . .
H35A H 0.6386 0.3753 0.1800 0.033 Uiso 1 1 calc R . .
C36 C 0.4569(5) 0.4280(4) 0.1287(3) 0.0366(10) Uani 1 1 d . . .
H36A H 0.4732 0.5023 0.1029 0.044 Uiso 1 1 calc R . .
C37 C 0.3366(5) 0.3962(4) 0.1203(3) 0.0487(12) Uani 1 1 d . . .
H37A H 0.2715 0.4494 0.0887 0.058 Uiso 1 1 calc R . .
C38 C 0.3070(4) 0.2880(4) 0.1569(3) 0.0434(11) Uani 1 1 d . . .
H38A H 0.2245 0.2660 0.1499 0.052 Uiso 1 1 calc R . .
C1 C 0.0668(5) 0.2735(4) 0.9163(3) 0.0406(10) Uani 1 1 d . . .
H1A H 0.0145 0.2133 0.9096 0.049 Uiso 1 1 calc R . .
Cl1 Cl 0.06123(12) 0.37465(10) 0.81788(8) 0.0438(3) Uani 1 1 d . . .
Cl2 Cl 0.25667(16) 0.19270(13) 0.90207(10) 0.0787(5) Uani 1 1 d . . .
Cl3 Cl -0.02980(14) 0.35069(11) 1.04124(8) 0.0568(3) Uani 1 1 d . . .

loop_
_atom_site_aniso_label
_atom_site_aniso_U_11
_atom_site_aniso_U_22
_atom_site_aniso_U_33
_atom_site_aniso_U_23
_atom_site_aniso_U_13
_atom_site_aniso_U_12
Fe 0.0177(4) 0.0169(4) 0.0217(4) 0.0037(3) -0.0057(3) -0.0074(3)
B 0.0179(18) 0.0167(19) 0.0187(19) 0.0039(15) -0.0059(15) -0.0038(15)
O1 0.0161(11) 0.0244(13) 0.0202(12) 0.0044(10) -0.0055(10) -0.0050(10)
O2 0.0164(11) 0.0149(12) 0.0267(13) 0.0026(10) -0.0061(10) -0.0039(9)
O3 0.0277(13) 0.0221(13) 0.0236(13) 0.0025(10) -0.0100(10) -0.0113(10)
N11 0.0178(13) 0.0149(14) 0.0193(14) 0.0036(11) -0.0076(11) -0.0045(11)
N12 0.0201(14) 0.0189(15) 0.0264(16) 0.0069(12) -0.0112(12) -0.0030(12)
N21 0.0173(13) 0.0126(13) 0.0209(14) 0.0014(11) -0.0074(11) -0.0045(11)
N22 0.0191(14) 0.0164(14) 0.0182(14) -0.0003(11) -0.0051(11) -0.0019(11)
N31 0.0189(14) 0.0187(14) 0.0174(14) 0.0016(11) -0.0087(11) -0.0027(11)
N32 0.0212(15) 0.0425(19) 0.0272(16) 0.0030(14) -0.0111(13) -0.0126(14)
C11 0.037(2) 0.026(2) 0.036(2) 0.0106(17) -0.0150(18) -0.0011(17)
C12 0.0168(16) 0.0171(17) 0.0228(17) 0.0000(13) -0.0083(14) -0.0066(13)
C13 0.0231(17) 0.0214(18) 0.0247(18) -0.0023(14) -0.0102(15) -0.0066(15)
C14 0.0154(15) 0.0168(16) 0.0203(17) 0.0017(13) -0.0089(13) -0.0052(13)
C15 0.0229(17) 0.0242(18) 0.0214(18) -0.0009(14) -0.0101(14) -0.0045(15)
C16 0.0272(19) 0.040(2) 0.0198(18) -0.0059(16) -0.0045(15) -0.0083(18)
C17 0.0211(18) 0.033(2) 0.030(2) -0.0106(17) -0.0038(16) 0.0026(16)
C18 0.0246(19) 0.0216(19) 0.031(2) -0.0044(15) -0.0117(16) 0.0036(15)
C21 0.0265(19) 0.028(2) 0.0225(18) -0.0033(15) -0.0040(15) -0.0045(16)
C22 0.0194(16) 0.0149(16) 0.0204(17) 0.0041(13) -0.0087(14) -0.0038(13)
C23 0.0185(16) 0.0126(15) 0.0255(18) 0.0057(13) -0.0121(14) 0.0000(13)
C24 0.0191(16) 0.0149(16) 0.0216(17) 0.0044(13) -0.0107(14) -0.0039(13)
C25 0.0232(18) 0.0246(19) 0.0209(18) 0.0057(14) -0.0099(14) -0.0075(15)
C26 0.0267(19) 0.0239(19) 0.035(2) 0.0117(16) -0.0163(16) -0.0111(15)
C27 0.036(2) 0.0201(18) 0.037(2) 0.0074(16) -0.0253(18) -0.0105(16)
C28 0.0262(18) 0.0186(17) 0.0272(19) -0.0003(14) -0.0155(15) -0.0020(15)
C31 0.035(2) 0.075(3) 0.044(3) 0.009(2) -0.020(2) -0.034(2)
C32 0.0208(17) 0.030(2) 0.0168(17) -0.0006(14) -0.0078(14) -0.0088(15)
C33 0.0195(18) 0.047(2) 0.0214(19) 0.0012(17) -0.0092(15) -0.0029(17)
C34 0.0182(17) 0.0266(19) 0.0168(17) 0.0010(14) -0.0071(14) 0.0023(15)
C35 0.0249(19) 0.028(2) 0.0212(18) 0.0008(15) -0.0076(15) 0.0022(16)
C36 0.039(2) 0.031(2) 0.022(2) 0.0026(16) -0.0055(17) 0.0092(18)
C37 0.031(2) 0.063(3) 0.027(2) 0.009(2) -0.0083(18) 0.018(2)
C38 0.021(2) 0.072(3) 0.031(2) 0.007(2) -0.0127(17) -0.002(2)
C1 0.051(3) 0.038(2) 0.037(2) 0.0091(19) -0.016(2) -0.020(2)
Cl1 0.0434(6) 0.0498(7) 0.0376(6) 0.0118(5) -0.0130(5) -0.0161(5)
Cl2 0.0665(9) 0.0789(10) 0.0508(8) 0.0166(7) -0.0081(7) 0.0165(7)
Cl3 0.0578(7) 0.0611(8) 0.0330(6) 0.0055(5) 0.0013(5) -0.0133(6)

loop_
_atom_type_symbol
_atom_type_description
_atom_type_scat_dispersion_real
_atom_type_scat_dispersion_imag
_atom_type_scat_source
C C 0.0033 0.0016 'International Tables Vol C Tables 4.2.6.8 and 6.1.1.4'
H H 0.0000 0.0000 'International Tables Vol C Tables 4.2.6.8 and 6.1.1.4'
B B 0.0013 0.0007 'International Tables Vol C Tables 4.2.6.8 and 6.1.1.4'
Cl Cl 0.1484 0.1585 'International Tables Vol C Tables 4.2.6.8 and 6.1.1.4'
Fe Fe 0.3463 0.8444 'International Tables Vol C Tables 4.2.6.8 and 6.1.1.4'
N N 0.0061 0.0033 'International Tables Vol C Tables 4.2.6.8 and 6.1.1.4'
O O 0.0106 0.0060 'International Tables Vol C Tables 4.2.6.8 and 6.1.1.4'

loop_
_geom_angle_atom_site_label_1
_geom_angle_atom_site_label_2
_geom_angle_atom_site_label_3
_geom_angle
_geom_angle_site_symmetry_1
_geom_angle_site_symmetry_3
_geom_angle_publ_flag
O2 Fe O2 179.999(1) . 2_656 ?
O2 Fe O1 94.08(8) . 2_656 ?
O2 Fe O1 85.92(8) 2_656 2_656 ?
O2 Fe O1 85.92(8) . . ?
O2 Fe O1 94.08(8) 2_656 . ?
O1 Fe O1 180.0 2_656 . ?
O2 Fe O3 89.64(8) . . ?
O2 Fe O3 90.36(8) 2_656 . ?
O1 Fe O3 91.48(8) 2_656 . ?
O1 Fe O3 88.52(8) . . ?
O2 Fe O3 90.36(8) . 2_656 ?
O2 Fe O3 89.64(8) 2_656 2_656 ?
O1 Fe O3 88.52(8) 2_656 2_656 ?
O1 Fe O3 91.48(8) . 2_656 ?
O3 Fe O3 180.0 . 2_656 ?
H1 B N21 110.6(15) . . ?
H1 B N31 103.4(15) . . ?
N21 B N31 110.2(3) . . ?
H1 B N11 107.7(15) . . ?
N21 B N11 111.7(3) . . ?
N31 B N11 112.9(3) . . ?
C12 O1 Fe 126.0(2) . . ?
C22 O2 Fe 126.8(2) . . ?
C32 O3 Fe 120.0(2) . . ?
C12 N11 C14 108.0(3) . . ?
C12 N11 B 126.5(3) . . ?
C14 N11 B 125.4(3) . . ?
C12 N12 C13 109.3(3) . . ?
C12 N12 C11 122.9(3) . . ?
C13 N12 C11 127.8(3) . . ?
C22 N21 C24 107.3(3) . . ?
C22 N21 B 128.1(3) . . ?
C24 N21 B 124.6(3) . . ?
C22 N22 C23 109.3(3) . . ?
C22 N22 C21 124.0(3) . . ?
C23 N22 C21 126.6(3) . . ?
C32 N31 C34 108.0(3) . . ?
C32 N31 B 128.5(3) . . ?
C34 N31 B 122.8(3) . . ?
C32 N32 C33 109.1(3) . . ?
C32 N32 C31 123.9(3) . . ?
C33 N32 C31 126.7(3) . . ?
O1 C12 N11 128.2(3) . . ?
O1 C12 N12 123.6(3) . . ?
N11 C12 N12 108.1(3) . . ?
N12 C13 C14 106.6(3) . . ?
N12 C13 C18 131.3(3) . . ?
C14 C13 C18 122.1(3) . . ?
C15 C14 C13 119.9(3) . . ?
C15 C14 N11 132.0(3) . . ?
C13 C14 N11 108.0(3) . . ?
C14 C15 C16 118.1(3) . . ?
C17 C16 C15 121.4(3) . . ?
C18 C17 C16 121.2(3) . . ?
C17 C18 C13 117.3(3) . . ?
O2 C22 N22 124.4(3) . . ?
O2 C22 N21 126.7(3) . . ?
N22 C22 N21 108.8(3) . . ?
C28 C23 N22 131.4(3) . . ?
C28 C23 C24 122.3(3) . . ?
N22 C23 C24 106.3(3) . . ?
C25 C24 N21 131.3(3) . . ?
C25 C24 C23 120.5(3) . . ?
N21 C24 C23 108.2(3) . . ?
C24 C25 C26 117.2(3) . . ?
C27 C26 C25 121.7(3) . . ?
C26 C27 C28 121.5(3) . . ?
C23 C28 C27 116.7(3) . . ?
O3 C32 N31 127.4(3) . . ?
O3 C32 N32 124.2(3) . . ?
N31 C32 N32 108.4(3) . . ?
C38 C33 N32 132.1(4) . . ?
C38 C33 C34 121.5(4) . . ?
N32 C33 C34 106.4(3) . . ?
C35 C34 N31 131.5(3) . . ?
C35 C34 C33 120.6(3) . . ?
N31 C34 C33 107.9(3) . . ?
C34 C35 C36 117.9(4) . . ?
C37 C36 C35 121.2(4) . . ?
C36 C37 C38 122.0(4) . . ?
C33 C38 C37 116.8(4) . . ?
Cl2 C1 Cl1 110.7(2) . . ?
Cl2 C1 Cl3 109.5(2) . . ?
Cl1 C1 Cl3 111.6(2) . . ?

loop_
_geom_bond_atom_site_label_1
_geom_bond_atom_site_label_2
_geom_bond_distance
_geom_bond_site_symmetry_2
_geom_bond_publ_flag
Fe O2 2.103(2) . ?
Fe O2 2.103(2) 2_656 ?
Fe O1 2.111(3) 2_656 ?
Fe O1 2.111(3) . ?
Fe O3 2.118(3) . ?
Fe O3 2.118(3) 2_656 ?
B H1 1.08(3) . ?
B N21 1.540(5) . ?
B N31 1.541(5) . ?
B N11 1.550(4) . ?
O1 C12 1.249(4) . ?
O2 C22 1.253(4) . ?
O3 C32 1.247(4) . ?
N11 C12 1.373(4) . ?
N11 C14 1.398(4) . ?
N12 C12 1.373(4) . ?
N12 C13 1.389(4) . ?
N12 C11 1.449(4) . ?
N21 C22 1.373(4) . ?
N21 C24 1.401(4) . ?
N22 C22 1.367(4) . ?
N22 C23 1.387(4) . ?
N22 C21 1.451(4) . ?
N31 C32 1.368(4) . ?
N31 C34 1.395(4) . ?
N32 C32 1.377(4) . ?
N32 C33 1.386(5) . ?
N32 C31 1.456(4) . ?
C13 C14 1.393(4) . ?
C13 C18 1.395(5) . ?
C14 C15 1.382(4) . ?
C15 C16 1.397(5) . ?
C16 C17 1.381(5) . ?
C17 C18 1.381(5) . ?
C23 C28 1.387(5) . ?
C23 C24 1.402(4) . ?
C24 C25 1.389(4) . ?
C25 C26 1.399(5) . ?
C26 C27 1.387(5) . ?
C27 C28 1.391(5) . ?
C33 C38 1.382(5) . ?
C33 C34 1.407(5) . ?
C34 C35 1.381(5) . ?
C35 C36 1.390(5) . ?
C36 C37 1.373(6) . ?
C37 C38 1.397(6) . ?
C1 Cl2 1.747(4) . ?
C1 Cl1 1.752(4) . ?
C1 Cl3 1.754(4) . ?
